data_4023753
loop_
_publ_author_name
'Roderick W. Bates'
'S. Sridhar'

_publ_section_title
;
 A Synthesis of (-)-Mintlactone
;
_journal_name_full 'Journal of Organic Chemistry'
_journal_page_first 8104
_journal_page_last 8105
_journal_paper_doi 10.1021/jo801433f
_journal_volume 73
_journal_year 2008
_chemical_absolute_configuration unk
_chemical_formula_moiety 'C9 H14 O'
_chemical_formula_sum 'C9 H14 O'
_chemical_formula_weight 138.20
_chemical_name_systematic
;

 ?

;
_space_group_IT_number 19
_symmetry_cell_setting orthorhombic
_symmetry_space_group_name_Hall 'P 2ac 2ab'
_symmetry_space_group_name_H-M 'P 21 21 21'
_atom_sites_solution_hydrogens geom
_atom_sites_solution_primary direct
_atom_sites_solution_secondary difmap
_audit_creation_method SHELXL-97
_cell_angle_alpha 90.00
_cell_angle_beta 90.00
_cell_angle_gamma 90.00
_cell_formula_units_Z 4
_cell_length_a 4.7431(2)
_cell_length_b 7.4920(3)
_cell_length_c 23.6413(9)
_cell_measurement_reflns_used 5043
_cell_measurement_temperature 173(2)
_cell_measurement_theta_max 28.95
_cell_measurement_theta_min 2.85
_cell_volume 840.10(6)
_computing_cell_refinement 'Bruker SMART'
_computing_data_collection 'Bruker SMART'
_computing_data_reduction 'Bruker SAINT'
_computing_molecular_graphics 'Bruker SHELXTL'
_computing_publication_material 'Bruker SHELXTL'
_computing_structure_refinement 'SHELXL-97 (Sheldrick, 1997)'
_computing_structure_solution 'SHELXS-97 (Sheldrick, 1990)'
_diffrn_ambient_temperature 173(2)
_diffrn_measured_fraction_theta_full 0.999
_diffrn_measured_fraction_theta_max 0.999
_diffrn_measurement_device_type 'CCD area detector'
_diffrn_measurement_method 'phi and omega scans'
_diffrn_radiation_monochromator graphite
_diffrn_radiation_source 'fine-focus sealed tube'
_diffrn_radiation_type MoK\a
_diffrn_radiation_wavelength 0.71073
_diffrn_reflns_av_R_equivalents 0.0413
_diffrn_reflns_av_sigmaI/netI 0.0245
_diffrn_reflns_limit_h_max 6
_diffrn_reflns_limit_h_min -6
_diffrn_reflns_limit_k_max 10
_diffrn_reflns_limit_k_min -10
_diffrn_reflns_limit_l_max 34
_diffrn_reflns_limit_l_min -34
_diffrn_reflns_number 15277
_diffrn_reflns_theta_full 30.80
_diffrn_reflns_theta_max 30.80
_diffrn_reflns_theta_min 1.72
_exptl_absorpt_coefficient_mu 0.069
_exptl_absorpt_correction_T_max 0.9877
_exptl_absorpt_correction_T_min 0.9796
_exptl_absorpt_correction_type multi-scan
_exptl_absorpt_process_details sadabs
_exptl_crystal_colour colourless
_exptl_crystal_density_diffrn 1.093
_exptl_crystal_density_method 'not measured'
_exptl_crystal_description plate
_exptl_crystal_F_000 304
_exptl_crystal_size_max 0.30
_exptl_crystal_size_mid 0.30
_exptl_crystal_size_min 0.18
_refine_diff_density_max 0.298
_refine_diff_density_min -0.261
_refine_diff_density_rms 0.075
_refine_ls_abs_structure_details 'Flack H D (1983), Acta Cryst. A39, 876-881'
_refine_ls_abs_structure_Flack -10(10)
_refine_ls_extinction_method none
_refine_ls_goodness_of_fit_ref 1.166
_refine_ls_hydrogen_treatment mixed
_refine_ls_matrix_type full
_refine_ls_number_parameters 99
_refine_ls_number_reflns 1568
_refine_ls_number_restraints 0
_refine_ls_restrained_S_all 1.166
_refine_ls_R_factor_all 0.0733
_refine_ls_R_factor_gt 0.0524
_refine_ls_shift/su_max 0.001
_refine_ls_shift/su_mean 0.000
_refine_ls_structure_factor_coef Fsqd
_refine_ls_weighting_details 'calc w=1/[\s^2^(Fo^2^)+(0.0811P)^2^+0.2744P] where P=(Fo^2^+2Fc^2^)/3'
_refine_ls_weighting_scheme calc
_refine_ls_wR_factor_gt 0.1427
_refine_ls_wR_factor_ref 0.1719
_reflns_number_gt 1277
_reflns_number_total 1568
_reflns_threshold_expression >2sigma(I)
_cod_data_source_file jo801433f_si_003.cif
_cod_data_source_block rb22
_cod_depositor_comments
;
The following automatic conversions were performed:
'_symmetry_cell_setting' value 'Orthorhombic' changed to 'orthorhombic'
according to '/home/saulius/struct/CIF-dictionaries/cif_core.dic'
dictionary named 'cif_core.dic' version 2.4.1 from 2010-06-29.

Automatic conversion script
Id: cif_fix_enum 1527 2010-12-29 10:47:43Z saulius 
;
_cod_database_code 4023753

loop_
_symmetry_equiv_pos_as_xyz
'x, y, z'
'-x+1/2, -y, z+1/2'
'-x, y+1/2, -z+1/2'
'x+1/2, -y+1/2, -z'

loop_
_atom_site_label
_atom_site_type_symbol
_atom_site_fract_x
_atom_site_fract_y
_atom_site_fract_z
_atom_site_U_iso_or_equiv
_atom_site_adp_type
_atom_site_occupancy
_atom_site_symmetry_multiplicity
_atom_site_calc_flag
_atom_site_refinement_flags
_atom_site_disorder_assembly
_atom_site_disorder_group
C1 C 0.3445(5) 0.8115(3) 0.07737(9) 0.0265(4) Uani 1 1 d . . .
H1 H 0.5494 0.8335 0.0844 0.032 Uiso 1 1 calc R . .
C2 C 0.2789(5) 0.6258(3) 0.09985(9) 0.0278(5) Uani 1 1 d . . .
H2A H 0.3927 0.5369 0.0789 0.033 Uiso 1 1 calc R . .
H2B H 0.0774 0.5987 0.0931 0.033 Uiso 1 1 calc R . .
C3 C 0.3420(6) 0.6100(3) 0.16303(10) 0.0311(5) Uani 1 1 d . . .
H3 H 0.5482 0.6320 0.1685 0.037 Uiso 1 1 calc R . .
C4 C 0.2776(8) 0.4227(4) 0.18446(12) 0.0439(7) Uani 1 1 d . . .
H4A H 0.0770 0.3966 0.1788 0.066 Uiso 1 1 calc R . .
H4B H 0.3228 0.4151 0.2248 0.066 Uiso 1 1 calc R . .
H4C H 0.3913 0.3358 0.1635 0.066 Uiso 1 1 calc R . .
C5 C 0.1821(7) 0.7515(3) 0.19620(9) 0.0336(6) Uani 1 1 d . . .
H5A H 0.2394 0.7455 0.2364 0.040 Uiso 1 1 calc R . .
H5B H -0.0223 0.7256 0.1942 0.040 Uiso 1 1 calc R . .
C6 C 0.2356(6) 0.9406(3) 0.17390(9) 0.0345(6) Uani 1 1 d . . .
H6A H 0.1095 1.0256 0.1936 0.041 Uiso 1 1 calc R . .
H6B H 0.4329 0.9754 0.1820 0.041 Uiso 1 1 calc R . .
C7 C 0.1833(5) 0.9502(3) 0.11072(9) 0.0270(5) Uani 1 1 d . . .
C8 C 0.0116(6) 1.0646(3) 0.08699(10) 0.0315(5) Uani 1 1 d . . .
C9 C -0.1577(7) 1.1779(4) 0.06251(13) 0.0418(6) Uani 1 1 d . . .
H9A H -0.356(8) 1.148(5) 0.0562(14) 0.050 Uiso 1 1 d . . .
H9B H -0.078(8) 1.290(5) 0.0496(13) 0.050 Uiso 1 1 d . . .
O1 O 0.3018(4) 0.8243(3) 0.01804(6) 0.0321(4) Uani 1 1 d . . .
H1A H 0.1386 0.7890 0.0100 0.048 Uiso 1 1 calc R . .

loop_
_atom_site_aniso_label
_atom_site_aniso_U_11
_atom_site_aniso_U_22
_atom_site_aniso_U_33
_atom_site_aniso_U_23
_atom_site_aniso_U_13
_atom_site_aniso_U_12
C1 0.0227(10) 0.0304(11) 0.0265(9) -0.0008(8) -0.0003(8) -0.0018(9)
C2 0.0275(12) 0.0241(10) 0.0319(10) -0.0027(8) -0.0014(9) -0.0016(9)
C3 0.0284(12) 0.0303(11) 0.0346(11) 0.0026(9) -0.0052(10) -0.0032(10)
C4 0.0585(19) 0.0304(12) 0.0427(13) 0.0087(10) -0.0081(14) -0.0031(14)
C5 0.0405(15) 0.0335(12) 0.0267(10) -0.0009(8) -0.0025(10) -0.0071(12)
C6 0.0441(15) 0.0303(11) 0.0293(10) -0.0045(9) -0.0013(11) -0.0036(12)
C7 0.0272(11) 0.0242(10) 0.0296(10) -0.0015(8) -0.0007(9) -0.0058(9)
C8 0.0306(12) 0.0281(11) 0.0358(11) -0.0028(9) 0.0022(10) -0.0037(10)
C9 0.0413(15) 0.0318(13) 0.0522(15) 0.0076(11) -0.0018(13) 0.0018(13)
O1 0.0302(9) 0.0402(10) 0.0260(7) -0.0008(7) 0.0024(7) -0.0033(8)

loop_
_atom_type_symbol
_atom_type_description
_atom_type_scat_dispersion_real
_atom_type_scat_dispersion_imag
_atom_type_scat_source
C C 0.0033 0.0000 'International Tables Vol C Tables 4.2.6.8 and 6.1.1.4'
H H 0.0000 0.0000 'International Tables Vol C Tables 4.2.6.8 and 6.1.1.4'
O O 0.0106 0.0000 'International Tables Vol C Tables 4.2.6.8 and 6.1.1.4'

loop_
_geom_angle_atom_site_label_1
_geom_angle_atom_site_label_2
_geom_angle_atom_site_label_3
_geom_angle
_geom_angle_site_symmetry_1
_geom_angle_site_symmetry_3
_geom_angle_publ_flag
O1 C1 C7 113.35(19) . . ?
O1 C1 C2 112.19(18) . . ?
C7 C1 C2 110.07(18) . . ?
C1 C2 C3 111.88(18) . . ?
C5 C3 C4 111.8(2) . . ?
C5 C3 C2 110.6(2) . . ?
C4 C3 C2 111.0(2) . . ?
C3 C5 C6 112.6(2) . . ?
C7 C6 C5 110.84(19) . . ?
C8 C7 C1 122.8(2) . . ?
C8 C7 C6 123.8(2) . . ?
C1 C7 C6 113.5(2) . . ?
C9 C8 C7 179.0(3) . . ?

loop_
_geom_bond_atom_site_label_1
_geom_bond_atom_site_label_2
_geom_bond_distance
_geom_bond_site_symmetry_2
_geom_bond_publ_flag
C1 O1 1.421(3) . ?
C1 C7 1.512(3) . ?
C1 C2 1.521(3) . ?
C2 C3 1.528(3) . ?
C3 C5 1.521(4) . ?
C3 C4 1.523(3) . ?
C5 C6 1.533(3) . ?
C6 C7 1.516(3) . ?
C7 C8 1.308(4) . ?
C8 C9 1.304(4) . ?

loop_
_cod_related_entry_id
_cod_related_entry_database
_cod_related_entry_code
1 ChemSpider 30658766
